data_7014491
loop_
_publ_author_name
'Pogozhev, Dmitry'
'Baudron, St\'ephane A'
'Hosseini, Mir Wais'

_publ_section_title
;
 Dipyrrin based silver [2 + 2] metallamacrocycles.
;
_journal_issue 2
_journal_name_full 'Dalton transactions (Cambridge, England : 2003)'
_journal_page_first 437
_journal_page_last 445
_journal_paper_doi 10.1039/c0dt00907e
_journal_volume 40
_journal_year 2011
_chemical_formula_moiety 'C28 H22 Ag2 N6, 3(C6 H6), 2(C F3 O3 S)'
_chemical_formula_sum 'C48 H40 Ag2 F6 N6 O6 S2'
_chemical_formula_weight 1190.74
_chemical_name_systematic
;
?
;
_space_group_IT_number 2
_symmetry_cell_setting triclinic
_symmetry_space_group_name_Hall '-P 1'
_symmetry_space_group_name_H-M 'P -1'
_atom_sites_solution_hydrogens geom
_atom_sites_solution_primary direct
_atom_sites_solution_secondary difmap
_audit_creation_method SHELXL-97
_cell_angle_alpha 102.508(3)
_cell_angle_beta 93.810(3)
_cell_angle_gamma 97.941(3)
_cell_formula_units_Z 1
_cell_length_a 9.2123(4)
_cell_length_b 10.0695(5)
_cell_length_c 13.2746(6)
_cell_measurement_reflns_used 1266
_cell_measurement_temperature 173(2)
_cell_measurement_theta_max 25.93
_cell_measurement_theta_min 2.32
_cell_volume 1184.71(10)
_computing_cell_refinement 'Bruker SMART'
_computing_data_collection 'Bruker SMART'
_computing_data_reduction 'Bruker SAINT'
_computing_molecular_graphics 'Bruker SHELXTL'
_computing_publication_material 'Bruker SHELXTL'
_computing_structure_refinement 'Bruker SHELXTL'
_computing_structure_solution 'Bruker SHELXTL'
_diffrn_ambient_temperature 173(2)
_diffrn_measured_fraction_theta_full 0.975
_diffrn_measured_fraction_theta_max 0.975
_diffrn_measurement_device_type 'CCD area detector'
_diffrn_measurement_method 'phi and omega scans'
_diffrn_radiation_monochromator graphite
_diffrn_radiation_source 'fine-focus sealed tube'
_diffrn_radiation_type MoK\a
_diffrn_radiation_wavelength 0.71073
_diffrn_reflns_av_R_equivalents 0.0574
_diffrn_reflns_av_sigmaI/netI 0.1199
_diffrn_reflns_limit_h_max 11
_diffrn_reflns_limit_h_min -11
_diffrn_reflns_limit_k_max 13
_diffrn_reflns_limit_k_min -13
_diffrn_reflns_limit_l_max 16
_diffrn_reflns_limit_l_min -17
_diffrn_reflns_number 9920
_diffrn_reflns_theta_full 27.06
_diffrn_reflns_theta_max 27.06
_diffrn_reflns_theta_min 1.58
_exptl_absorpt_coefficient_mu 0.995
_exptl_absorpt_correction_T_max 0.9708
_exptl_absorpt_correction_T_min 0.8335
_exptl_absorpt_correction_type multi-scan
_exptl_absorpt_process_details sadabs
_exptl_crystal_colour orange
_exptl_crystal_density_diffrn 1.669
_exptl_crystal_density_meas ?
_exptl_crystal_density_method 'not measured'
_exptl_crystal_description rod
_exptl_crystal_F_000 598
_exptl_crystal_size_max 0.19
_exptl_crystal_size_mid 0.04
_exptl_crystal_size_min 0.03
_refine_diff_density_max 0.756
_refine_diff_density_min -1.181
_refine_diff_density_rms 0.200
_refine_ls_extinction_method none
_refine_ls_goodness_of_fit_ref 1.170
_refine_ls_hydrogen_treatment constr
_refine_ls_matrix_type full
_refine_ls_number_parameters 316
_refine_ls_number_reflns 5061
_refine_ls_number_restraints 0
_refine_ls_restrained_S_all 1.170
_refine_ls_R_factor_all 0.1111
_refine_ls_R_factor_gt 0.0691
_refine_ls_shift/su_max 0.000
_refine_ls_shift/su_mean 0.000
_refine_ls_structure_factor_coef Fsqd
_refine_ls_weighting_details 'calc w=1/[\s^2^(Fo^2^)+(0.0658P)^2^+1.6016P] where P=(Fo^2^+2Fc^2^)/3'
_refine_ls_weighting_scheme calc
_refine_ls_wR_factor_gt 0.1682
_refine_ls_wR_factor_ref 0.2092
_reflns_number_gt 3592
_reflns_number_total 5061
_reflns_threshold_expression >2sigma(I)
_cod_data_source_file C0DT00907E.TXT
_cod_data_source_block 6
_cod_depositor_comments
;
The following automatic conversions were performed:
'_symmetry_cell_setting' value 'Triclinic' changed to 'triclinic'
according to '/home/saulius/struct/CIF-dictionaries/cif_core.dic'
dictionary named 'cif_core.dic' version 2.4.1 from 2010-06-29.

Automatic conversion script
Id: cif_fix_enum 1555 2011-01-17 13:19:09Z saulius 

The following automatic conversions were performed:

'_exptl_crystal_density_meas' value 'not measured' was changed to '?'
- the value is perceived as not measured.

Automatic conversion script
Id: cif_fix_values 3008 2015-01-20 13:52:24Z robertas 
;
_cod_original_sg_symbol_H-M 'P-1 '
_cod_database_code 7014491

loop_
_symmetry_equiv_pos_as_xyz
'x, y, z'
'-x, -y, -z'

loop_
_atom_site_label
_atom_site_type_symbol
_atom_site_fract_x
_atom_site_fract_y
_atom_site_fract_z
_atom_site_U_iso_or_equiv
_atom_site_adp_type
_atom_site_occupancy
_atom_site_symmetry_multiplicity
_atom_site_calc_flag
_atom_site_refinement_flags
_atom_site_disorder_assembly
_atom_site_disorder_group
C1 C 0.1647(9) 0.5555(8) 0.1157(6) 0.0339(18) Uani 1 1 d . . .
H1 H 0.1143 0.5703 0.1746 0.041 Uiso 1 1 calc R . .
C2 C 0.2477(9) 0.6634(8) 0.0792(6) 0.0356(18) Uani 1 1 d . . .
H2 H 0.2589 0.7574 0.1079 0.043 Uiso 1 1 calc R . .
C3 C 0.3057(8) 0.6014(8) -0.0045(6) 0.0313(17) Uani 1 1 d . . .
H3 H 0.3658 0.6456 -0.0448 0.038 Uiso 1 1 calc R . .
C4 C 0.2598(7) 0.4532(7) -0.0223(6) 0.0257(15) Uani 1 1 d . . .
C5 C 0.2911(7) 0.3467(7) -0.0955(5) 0.0223(14) Uani 1 1 d . . .
C6 C 0.3894(8) 0.3528(7) -0.1745(6) 0.0292(16) Uani 1 1 d . . .
C7 C 0.4192(8) 0.2420(8) -0.2488(6) 0.0333(18) Uani 1 1 d . . .
H7 H 0.3800 0.1500 -0.2552 0.040 Uiso 1 1 calc R . .
C8 C 0.5175(9) 0.2922(9) -0.3119(7) 0.040(2) Uani 1 1 d . . .
H8 H 0.5577 0.2406 -0.3669 0.048 Uiso 1 1 calc R . .
C9 C 0.5439(9) 0.4341(8) -0.2767(7) 0.0374(19) Uani 1 1 d . . .
H9 H 0.6036 0.4956 -0.3053 0.045 Uiso 1 1 calc R . .
C10 C 0.2149(7) 0.2026(7) -0.1003(6) 0.0249(15) Uani 1 1 d . . .
C11 C 0.0672(8) 0.1651(8) -0.1382(6) 0.0288(16) Uani 1 1 d . . .
H11 H 0.0156 0.2280 -0.1609 0.035 Uiso 1 1 calc R . .
C12 C -0.0021(8) 0.0327(7) -0.1417(6) 0.0271(16) Uani 1 1 d . . .
H12 H -0.1014 0.0094 -0.1661 0.033 Uiso 1 1 calc R . .
C13 C 0.2860(7) 0.1035(8) -0.0712(6) 0.0269(15) Uani 1 1 d . . .
H13 H 0.3853 0.1242 -0.0466 0.032 Uiso 1 1 calc R . .
C14 C 0.2099(8) -0.0263(7) -0.0785(6) 0.0291(16) Uani 1 1 d . . .
H14 H 0.2608 -0.0921 -0.0594 0.035 Uiso 1 1 calc R . .
N1 N 0.1676(6) 0.4330(6) 0.0567(5) 0.0269(13) Uani 1 1 d . . .
N2 N 0.4688(7) 0.4676(6) -0.1945(5) 0.0304(14) Uani 1 1 d . . .
H2A H 0.4703 0.5501 -0.1590 0.037 Uiso 1 1 calc R . .
N3 N 0.0659(7) -0.0632(6) -0.1119(5) 0.0296(14) Uani 1 1 d . . .
Ag1 Ag 0.06260(7) 0.25233(6) 0.09745(5) 0.0351(2) Uani 1 1 d . . .
C15 C 0.5167(9) 0.1677(9) 0.3293(7) 0.0369(19) Uani 1 1 d . . .
O1 O 0.5204(6) 0.2356(6) 0.1556(5) 0.0415(14) Uani 1 1 d . . .
O2 O 0.2873(6) 0.2073(6) 0.2274(5) 0.0402(14) Uani 1 1 d . . .
O3 O 0.3975(6) 0.0061(5) 0.1571(5) 0.0405(14) Uani 1 1 d . . .
F1 F 0.5362(7) 0.2946(7) 0.3857(5) 0.0700(19) Uani 1 1 d . . .
F2 F 0.4444(7) 0.0860(8) 0.3826(5) 0.0735(19) Uani 1 1 d . . .
F3 F 0.6478(5) 0.1297(6) 0.3224(5) 0.0620(16) Uani 1 1 d . . .
S1 S 0.41903(19) 0.15122(19) 0.20314(15) 0.0284(4) Uani 1 1 d . . .
C16 C 1.0129(14) 0.6328(11) 0.6746(8) 0.061(3) Uani 1 1 d . . .
H16 H 1.0277 0.7282 0.6971 0.073 Uiso 1 1 calc R . .
C17 C 0.8845(11) 0.5649(12) 0.6135(7) 0.055(3) Uani 1 1 d . . .
H17 H 0.8137 0.6152 0.5952 0.066 Uiso 1 1 calc R . .
C18 C 0.8622(10) 0.4268(13) 0.5808(7) 0.059(3) Uani 1 1 d . . .
H18 H 0.7760 0.3818 0.5400 0.070 Uiso 1 1 calc R . .
C19 C 0.9675(12) 0.3517(9) 0.6077(7) 0.051(2) Uani 1 1 d . . .
H19 H 0.9538 0.2563 0.5853 0.062 Uiso 1 1 calc R . .
C20 C 1.0918(12) 0.4215(13) 0.6681(8) 0.061(3) Uani 1 1 d . . .
H20 H 1.1626 0.3716 0.6872 0.073 Uiso 1 1 calc R . .
C21 C 1.1165(11) 0.5599(13) 0.7014(8) 0.059(3) Uani 1 1 d . . .
H21 H 1.2030 0.6043 0.7420 0.071 Uiso 1 1 calc R . .
C22 C 0.1524(10) 0.0357(10) 0.5200(7) 0.047(2) Uani 1 1 d . . .
H22 H 0.2541 0.0593 0.5336 0.056 Uiso 1 1 calc R . .
C23 C 0.0816(10) 0.0462(9) 0.4271(7) 0.045(2) Uani 1 1 d . . .
H23 H 0.1355 0.0773 0.3776 0.055 Uiso 1 1 calc R . .
C24 C 0.0695(10) -0.0099(10) 0.5913(7) 0.046(2) Uani 1 1 d . . .
H24 H 0.1164 -0.0167 0.6539 0.056 Uiso 1 1 calc R . .

loop_
_atom_site_aniso_label
_atom_site_aniso_U_11
_atom_site_aniso_U_22
_atom_site_aniso_U_33
_atom_site_aniso_U_23
_atom_site_aniso_U_13
_atom_site_aniso_U_12
C1 0.039(4) 0.020(4) 0.041(5) 0.003(3) 0.008(4) 0.002(3)
C2 0.047(5) 0.018(3) 0.041(5) 0.003(3) 0.013(4) 0.002(3)
C3 0.037(4) 0.021(4) 0.037(4) 0.010(3) 0.009(3) -0.002(3)
C4 0.025(3) 0.018(3) 0.032(4) 0.006(3) 0.002(3) -0.002(3)
C5 0.022(3) 0.015(3) 0.030(4) 0.009(3) -0.003(3) 0.001(3)
C6 0.025(4) 0.021(3) 0.038(4) 0.003(3) 0.003(3) -0.003(3)
C7 0.033(4) 0.027(4) 0.035(4) 0.002(3) 0.010(3) -0.007(3)
C8 0.049(5) 0.032(4) 0.039(5) 0.010(4) 0.017(4) 0.002(4)
C9 0.037(4) 0.031(4) 0.045(5) 0.015(4) 0.013(4) -0.006(3)
C10 0.020(3) 0.023(3) 0.030(4) 0.005(3) 0.002(3) 0.000(3)
C11 0.024(4) 0.025(4) 0.037(4) 0.010(3) 0.000(3) -0.001(3)
C12 0.023(3) 0.023(3) 0.032(4) 0.003(3) -0.002(3) -0.004(3)
C13 0.019(3) 0.031(4) 0.031(4) 0.012(3) -0.003(3) -0.002(3)
C14 0.034(4) 0.020(3) 0.035(4) 0.004(3) 0.012(3) 0.009(3)
N1 0.034(3) 0.023(3) 0.026(3) 0.009(3) 0.010(3) 0.001(3)
N2 0.036(3) 0.020(3) 0.035(4) 0.007(3) 0.012(3) 0.001(3)
N3 0.030(3) 0.025(3) 0.032(3) 0.006(3) 0.009(3) -0.002(3)
Ag1 0.0418(4) 0.0216(3) 0.0417(4) 0.0094(2) 0.0136(3) -0.0029(2)
C15 0.034(4) 0.039(5) 0.040(5) 0.019(4) -0.001(4) 0.002(4)
O1 0.044(3) 0.028(3) 0.052(4) 0.010(3) 0.014(3) -0.002(2)
O2 0.031(3) 0.034(3) 0.056(4) 0.007(3) 0.002(3) 0.010(2)
O3 0.045(3) 0.022(3) 0.054(4) 0.010(3) 0.001(3) 0.001(2)
F1 0.078(4) 0.064(4) 0.052(4) -0.012(3) -0.018(3) 0.007(3)
F2 0.067(4) 0.105(6) 0.058(4) 0.045(4) 0.005(3) 0.004(4)
F3 0.037(3) 0.073(4) 0.079(4) 0.026(3) -0.012(3) 0.017(3)
S1 0.0281(9) 0.0205(8) 0.0365(11) 0.0094(8) 0.0020(8) -0.0005(7)
C16 0.095(8) 0.042(6) 0.041(6) 0.007(5) 0.025(6) -0.010(6)
C17 0.059(6) 0.074(8) 0.043(6) 0.020(5) 0.015(5) 0.035(6)
C18 0.042(5) 0.088(9) 0.033(5) -0.001(5) 0.008(4) -0.016(5)
C19 0.080(7) 0.029(4) 0.047(6) 0.002(4) 0.021(5) 0.016(5)
C20 0.062(7) 0.090(9) 0.045(6) 0.032(6) 0.009(5) 0.033(6)
C21 0.051(6) 0.079(8) 0.038(5) 0.011(5) 0.003(4) -0.021(6)
C22 0.034(4) 0.060(6) 0.044(5) 0.009(5) -0.003(4) 0.005(4)
C23 0.047(5) 0.037(5) 0.053(6) 0.011(4) 0.017(4) 0.004(4)
C24 0.043(5) 0.056(6) 0.040(5) 0.009(4) 0.000(4) 0.012(4)

loop_
_atom_type_symbol
_atom_type_description
_atom_type_scat_dispersion_real
_atom_type_scat_dispersion_imag
_atom_type_scat_source
C C 0.0030 0.0020 'International Tables Vol C Tables 4.2.6.8 and 6.1.1.4'
H H 0.0000 0.0000 'International Tables Vol C Tables 4.2.6.8 and 6.1.1.4'
N N 0.0060 0.0030 'International Tables Vol C Tables 4.2.6.8 and 6.1.1.4'
O O 0.0110 0.0060 'International Tables Vol C Tables 4.2.6.8 and 6.1.1.4'
F F 0.0170 0.0100 'International Tables Vol C Tables 4.2.6.8 and 6.1.1.4'
S S 0.1250 0.1230 'International Tables Vol C Tables 4.2.6.8 and 6.1.1.4'
Ag Ag -0.8970 1.1020 'International Tables Vol C Tables 4.2.6.8 and 6.1.1.4'

loop_
_geom_angle_atom_site_label_1
_geom_angle_atom_site_label_2
_geom_angle_atom_site_label_3
_geom_angle
_geom_angle_site_symmetry_1
_geom_angle_site_symmetry_3
_geom_angle_publ_flag
N1 C1 C2 112.4(7) . . ?
N1 C1 H1 123.8 . . ?
C2 C1 H1 123.8 . . ?
C3 C2 C1 105.9(7) . . ?
C3 C2 H2 127.0 . . ?
C1 C2 H2 127.0 . . ?
C2 C3 C4 108.8(7) . . ?
C2 C3 H3 125.6 . . ?
C4 C3 H3 125.6 . . ?
C5 C4 N1 122.4(6) . . ?
C5 C4 C3 131.5(7) . . ?
N1 C4 C3 106.1(6) . . ?
C4 C5 C6 127.7(6) . . ?
C4 C5 C10 119.3(6) . . ?
C6 C5 C10 112.9(6) . . ?
N2 C6 C7 105.9(7) . . ?
N2 C6 C5 127.5(7) . . ?
C7 C6 C5 126.5(7) . . ?
C8 C7 C6 108.4(7) . . ?
C8 C7 H7 125.8 . . ?
C6 C7 H7 125.8 . . ?
C9 C8 C7 106.6(7) . . ?
C9 C8 H8 126.7 . . ?
C7 C8 H8 126.7 . . ?
N2 C9 C8 108.2(7) . . ?
N2 C9 H9 125.9 . . ?
C8 C9 H9 125.9 . . ?
C13 C10 C11 117.5(6) . . ?
C13 C10 C5 122.9(6) . . ?
C11 C10 C5 119.5(6) . . ?
C12 C11 C10 119.1(7) . . ?
C12 C11 H11 120.4 . . ?
C10 C11 H11 120.4 . . ?
N3 C12 C11 123.5(6) . . ?
N3 C12 H12 118.2 . . ?
C11 C12 H12 118.2 . . ?
C10 C13 C14 119.8(6) . . ?
C10 C13 H13 120.1 . . ?
C14 C13 H13 120.1 . . ?
N3 C14 C13 123.5(7) . . ?
N3 C14 H14 118.3 . . ?
C13 C14 H14 118.3 . . ?
C1 N1 C4 106.7(6) . . ?
C1 N1 Ag1 120.4(5) . . ?
C4 N1 Ag1 132.6(5) . . ?
C9 N2 C6 110.8(6) . . ?
C9 N2 H2A 124.6 . . ?
C6 N2 H2A 124.6 . . ?
C12 N3 C14 116.5(6) . . ?
C12 N3 Ag1 119.3(5) . 2 ?
C14 N3 Ag1 123.5(5) . 2 ?
N1 Ag1 N3 169.7(2) . 2 ?
F1 C15 F3 107.3(7) . . ?
F1 C15 F2 107.9(8) . . ?
F3 C15 F2 105.5(7) . . ?
F1 C15 S1 112.4(6) . . ?
F3 C15 S1 112.2(6) . . ?
F2 C15 S1 111.1(6) . . ?
O2 S1 O3 115.2(3) . . ?
O2 S1 O1 113.9(4) . . ?
O3 S1 O1 115.3(4) . . ?
O2 S1 C15 103.4(4) . . ?
O3 S1 C15 104.4(4) . . ?
O1 S1 C15 102.3(4) . . ?
C21 C16 C17 120.0(10) . . ?
C21 C16 H16 120.0 . . ?
C17 C16 H16 120.0 . . ?
C18 C17 C16 120.4(10) . . ?
C18 C17 H17 119.8 . . ?
C16 C17 H17 119.8 . . ?
C17 C18 C19 120.0(9) . . ?
C17 C18 H18 120.0 . . ?
C19 C18 H18 120.0 . . ?
C20 C19 C18 118.1(9) . . ?
C20 C19 H19 120.9 . . ?
C18 C19 H19 120.9 . . ?
C21 C20 C19 122.8(10) . . ?
C21 C20 H20 118.6 . . ?
C19 C20 H20 118.6 . . ?
C20 C21 C16 118.7(10) . . ?
C20 C21 H21 120.6 . . ?
C16 C21 H21 120.6 . . ?
C24 C22 C23 118.7(8) . . ?
C24 C22 H22 120.6 . . ?
C23 C22 H22 120.6 . . ?
C24 C23 C22 119.4(9) 2_556 . ?
C24 C23 H23 120.3 2_556 . ?
C22 C23 H23 120.3 . . ?
C22 C24 C23 121.8(9) . 2_556 ?
C22 C24 H24 119.1 . . ?
C23 C24 H24 119.1 2_556 . ?

loop_
_geom_bond_atom_site_label_1
_geom_bond_atom_site_label_2
_geom_bond_distance
_geom_bond_site_symmetry_2
_geom_bond_publ_flag
C1 N1 1.315(9) . ?
C1 C2 1.431(11) . ?
C1 H1 0.9300 . ?
C2 C3 1.334(11) . ?
C2 H2 0.9300 . ?
C3 C4 1.456(9) . ?
C3 H3 0.9300 . ?
C4 C5 1.360(9) . ?
C4 N1 1.423(9) . ?
C5 C6 1.436(10) . ?
C5 C10 1.508(9) . ?
C6 N2 1.366(9) . ?
C6 C7 1.392(10) . ?
C7 C8 1.391(10) . ?
C7 H7 0.9300 . ?
C8 C9 1.385(11) . ?
C8 H8 0.9300 . ?
C9 N2 1.338(10) . ?
C9 H9 0.9300 . ?
C10 C13 1.374(10) . ?
C10 C11 1.389(9) . ?
C11 C12 1.387(10) . ?
C11 H11 0.9300 . ?
C12 N3 1.334(10) . ?
C12 H12 0.9300 . ?
C13 C14 1.376(10) . ?
C13 H13 0.9300 . ?
C14 N3 1.345(9) . ?
C14 H14 0.9300 . ?
N1 Ag1 2.132(6) . ?
N2 H2A 0.8600 . ?
N3 Ag1 2.152(6) 2 ?
Ag1 N3 2.152(6) 2 ?
C15 F1 1.316(10) . ?
C15 F3 1.319(10) . ?
C15 F2 1.336(10) . ?
C15 S1 1.811(8) . ?
O1 S1 1.444(6) . ?
O2 S1 1.435(6) . ?
O3 S1 1.437(5) . ?
C16 C21 1.356(16) . ?
C16 C17 1.390(14) . ?
C16 H16 0.9300 . ?
C17 C18 1.347(15) . ?
C17 H17 0.9300 . ?
C18 C19 1.383(15) . ?
C18 H18 0.9300 . ?
C19 C20 1.364(14) . ?
C19 H19 0.9300 . ?
C20 C21 1.349(15) . ?
C20 H20 0.9300 . ?
C21 H21 0.9300 . ?
C22 C24 1.371(13) . ?
C22 C23 1.387(13) . ?
C22 H22 0.9300 . ?
C23 C24 1.381(12) 2_556 ?
C23 H23 0.9300 . ?
C24 C23 1.381(12) 2_556 ?
C24 H24 0.9300 . ?
